data_7707184
loop_
_publ_author_name
'Zenno, Hikaru'
'Kobayashi, Fumiya'
'Nakamura, Masaaki'
'Sekine, Yoshihiro'
'Lindoy, Leonard F.'
'Hayami, Shinya'

_publ_section_title
;
 Hydrogen bond-induced abrupt spin crossover behaviour in 1-D cobalt(II)
 complexes - the key role of solvate water molecules.
;
_journal_issue 22
_journal_name_full 'Dalton transactions (Cambridge, England : 2003)'
_journal_page_first 7843
_journal_page_last 7853
_journal_paper_doi 10.1039/d1dt01069g
_journal_volume 50
_journal_year 2021
_chemical_formula_moiety 'C20 H14 Cl2 Co N4, H4 O2'
_chemical_formula_sum 'C20 H18 Cl2 Co N4 O2'
_chemical_formula_weight 476.21
_space_group_crystal_system orthorhombic
_space_group_IT_number 54
_space_group_name_Hall '-P 2a 2ac'
_space_group_name_H-M_alt 'P c c a'
_atom_sites_solution_hydrogens mixed
_atom_sites_solution_primary dual
_audit_creation_date 2020-11-14
_audit_creation_method
;
Olex2 1.3
(compiled 2020.07.31 svn.rc2a77460 for OlexSys, GUI svn.r6145)
;
_audit_update_record
;
2021-01-28 deposited with the CCDC.	2021-04-22 downloaded from the CCDC.
;
_cell_angle_alpha 90
_cell_angle_beta 90
_cell_angle_gamma 90
_cell_formula_units_Z 4
_cell_length_a 11.1222(8)
_cell_length_b 7.8437(8)
_cell_length_c 21.7183(17)
_cell_measurement_reflns_used 2916
_cell_measurement_temperature 173
_cell_measurement_theta_max 29.3240
_cell_measurement_theta_min 3.2530
_cell_volume 1894.7(3)
_computing_cell_refinement 'CrysAlisPro 1.171.40.15 (Rigaku OD, 2018)'
_computing_data_collection 'CrysAlisPro 1.171.40.15 (Rigaku OD, 2018)'
_computing_data_reduction 'CrysAlisPro 1.171.40.15 (Rigaku OD, 2018)'
_computing_molecular_graphics 'Olex2 1.3 (Dolomanov et al., 2009)'
_computing_publication_material 'Olex2 1.3 (Dolomanov et al., 2009)'
_computing_structure_refinement 'SHELXL 2014/7 (Sheldrick, 2015)'
_computing_structure_solution 'SHELXT 2014/5 (Sheldrick, 2014)'
_diffrn_ambient_temperature 173
_diffrn_detector 'CCD plate'
_diffrn_measured_fraction_theta_full 0.999
_diffrn_measured_fraction_theta_max 0.999
_diffrn_measurement_details
;
List of Runs (angles in degrees, time in seconds):

  # Type    Start    End  Width  t~exp~   \w     \q     \k     \f   Frames
#--------------------------------------------------------------------------
  1  \w    -78.00 -51.00   0.50    7.76    --    5.00  45.00 169.56   54
  2  \w     41.00  72.00   0.50    7.76    --    5.00  45.00 169.56   62
  3  \w    -42.00 -17.00   0.50    7.76    --    5.00  45.00  30.00   50
  4  \w    -34.00  35.00   0.50    7.76    --    5.00  45.00 169.56  138
  5  \w    -97.00  68.00   0.50    7.76    --   -8.90  45.00  90.00  330
;
_diffrn_measurement_device 'four-circle diffractometer'
_diffrn_measurement_device_type 'XtaLAB AFC10 (RCD3): fixed-chi single'
_diffrn_measurement_method '\w scans'
_diffrn_orient_matrix_type 'CrysAlisPro convention (1999,Acta A55,543-557)'
_diffrn_orient_matrix_UB_11 0.0141558000
_diffrn_orient_matrix_UB_12 -0.0487687000
_diffrn_orient_matrix_UB_13 0.0265457000
_diffrn_orient_matrix_UB_21 0.0210604000
_diffrn_orient_matrix_UB_22 -0.0672526000
_diffrn_orient_matrix_UB_23 -0.0190251000
_diffrn_orient_matrix_UB_31 0.0585705000
_diffrn_orient_matrix_UB_32 0.0354839000
_diffrn_orient_matrix_UB_33 0.0005311000
_diffrn_radiation_monochromator mirror
_diffrn_radiation_probe x-ray
_diffrn_radiation_type 'Mo K\a'
_diffrn_radiation_wavelength 0.71073
_diffrn_reflns_av_R_equivalents 0.0677
_diffrn_reflns_av_unetI/netI 0.0354
_diffrn_reflns_Laue_measured_fraction_full 0.999
_diffrn_reflns_Laue_measured_fraction_max 0.999
_diffrn_reflns_limit_h_max 13
_diffrn_reflns_limit_h_min -13
_diffrn_reflns_limit_k_max 9
_diffrn_reflns_limit_k_min -9
_diffrn_reflns_limit_l_max 27
_diffrn_reflns_limit_l_min -27
_diffrn_reflns_number 15667
_diffrn_reflns_point_group_measured_fraction_full 0.999
_diffrn_reflns_point_group_measured_fraction_max 0.999
_diffrn_reflns_theta_full 25.242
_diffrn_reflns_theta_max 26.373
_diffrn_reflns_theta_min 2.597
_diffrn_source 'Rotating-anode X-ray tube'
_diffrn_source_type 'Rigaku (Mo) X-ray Source'
_exptl_absorpt_coefficient_mu 1.214
_exptl_absorpt_correction_T_max 1.00000
_exptl_absorpt_correction_T_min 0.24882
_exptl_absorpt_correction_type multi-scan
_exptl_absorpt_process_details
;
CrysAlisPro 1.171.40.15 (Rigaku Oxford Diffraction, 2018)
Empirical absorption correction using spherical harmonics,
 implemented in SCALE3 ABSPACK scaling algorithm.
;
_exptl_crystal_colour 'clear dark orange'
_exptl_crystal_colour_lustre clear
_exptl_crystal_colour_modifier dark
_exptl_crystal_colour_primary orange
_exptl_crystal_density_diffrn 1.669
_exptl_crystal_description needle
_exptl_crystal_F_000 972
_exptl_crystal_size_max 0.2
_exptl_crystal_size_mid 0.1
_exptl_crystal_size_min 0.1
_refine_diff_density_max 1.004
_refine_diff_density_min -0.413
_refine_diff_density_rms 0.099
_refine_ls_extinction_method none
_refine_ls_goodness_of_fit_ref 1.237
_refine_ls_hydrogen_treatment constr
_refine_ls_matrix_type full
_refine_ls_number_parameters 141
_refine_ls_number_reflns 1939
_refine_ls_number_restraints 0
_refine_ls_restrained_S_all 1.237
_refine_ls_R_factor_all 0.0665
_refine_ls_R_factor_gt 0.0554
_refine_ls_shift/su_max 0.001
_refine_ls_shift/su_mean 0.000
_refine_ls_structure_factor_coef Fsqd
_refine_ls_weighting_details 'w=1/[\s^2^(Fo^2^)+(0.0467P)^2^+4.0046P] where P=(Fo^2^+2Fc^2^)/3'
_refine_ls_weighting_scheme calc
_refine_ls_wR_factor_gt 0.1202
_refine_ls_wR_factor_ref 0.1240
_reflns_Friedel_coverage 0.000
_reflns_number_gt 1706
_reflns_number_total 1939
_reflns_threshold_expression 'I > 2\s(I)'
_cod_data_source_file d1dt01069g2.cif
_cod_data_source_block 190424_pyterpy_cocl_2h2o
_cod_depositor_comments 'Adding full bibliography for 7707184--7707187.cif.'
_cod_database_code 7707184
_shelx_shelxl_version_number 2014/7
_chemical_oxdiff_formula 'Co C N Cl'
_chemical_oxdiff_usercomment 123K
_shelx_space_group_comment
;
The symmetry employed for this shelxl refinement is uniquely defined
by the following loop, which should always be used as a source of
symmetry information in preference to the above space-group names.
They are only intended as comments.
;
_shelx_estimated_absorpt_t_max 0.888
_shelx_estimated_absorpt_t_min 0.793
_diffrn_oxdiff_ac4_digest_frames
;
0166df19e283da73f7fbd59bdcd003213c006347f4e
;
_reflns_odcompleteness_completeness 99.87
_reflns_odcompleteness_iscentric 1
_reflns_odcompleteness_theta 26.32
_olex2_refinement_description
;
1. Fixed Uiso
 At 1.2 times of:
  All C(H) groups
 At 1.5 times of:
  All O(H,H) groups
2. Others
 Fixed Sof: H2A(0.5) H2B(0.5) H1A(0.5) H1B(0.5)
3.a Free rotating group:
 O2(H2A,H2B), O1(H1A,H1B)
3.b Aromatic/amide H refined with riding coordinates:
 C7(H7), C3(H3), C4(H4), C10(H10), C11(H11), C2(H2), C1(H1)
;
_olex2_submission_special_instructions 'No special instructions were received'
_oxdiff_exptl_absorpt_empirical_details
;
Empirical correction (ABSPACK) includes:
- Absorption correction using spherical harmonics
- Frame scaling
;
_oxdiff_exptl_absorpt_empirical_full_max 3.521
_oxdiff_exptl_absorpt_empirical_full_min 0.431

loop_
_space_group_symop_operation_xyz
'x, y, z'
'-x+1/2, -y, z'
'-x, y, -z+1/2'
'x+1/2, -y, -z+1/2'
'-x, -y, -z'
'x-1/2, y, -z'
'x, -y, z-1/2'
'-x-1/2, y, z-1/2'

loop_
_atom_site_label
_atom_site_type_symbol
_atom_site_fract_x
_atom_site_fract_y
_atom_site_fract_z
_atom_site_U_iso_or_equiv
_atom_site_adp_type
_atom_site_occupancy
_atom_site_site_symmetry_order
_atom_site_calc_flag
_atom_site_refinement_flags_posn
_atom_site_refinement_flags_adp
_atom_site_refinement_flags_occupancy
_atom_site_disorder_assembly
_atom_site_disorder_group
Co1 Co 0.7500 0.5000 0.63301(3) 0.0152(2) Uani 1 2 d S T P . .
Cl1 Cl 0.60807(8) 0.76562(12) 0.62286(4) 0.0183(2) Uani 1 1 d . . . . .
O2 O 0.7500 0.0000 0.52473(17) 0.0270(9) Uani 1 2 d GS T P . .
H2A H 0.7157 -0.0597 0.5523 0.040 Uiso 0.5 1 d G U P . .
H2B H 0.7950 0.0679 0.5447 0.040 Uiso 0.5 1 d G U P . .
N3 N 0.7500 0.5000 0.22359(18) 0.0149(9) Uani 1 2 d S T P . .
O1 O 0.7500 1.0000 0.72636(19) 0.0362(11) Uani 1 2 d GS T P . .
H1A H 0.7984 1.0340 0.6987 0.054 Uiso 0.5 1 d G U P . .
H1B H 0.7154 0.9138 0.7106 0.054 Uiso 0.5 1 d G U P . .
N1 N 0.6123(3) 0.3446(4) 0.62044(12) 0.0176(7) Uani 1 1 d . . . . .
N2 N 0.7500 0.5000 0.54753(18) 0.0161(9) Uani 1 2 d S T P . .
C6 C 0.6662(3) 0.4091(5) 0.51774(15) 0.0146(7) Uani 1 1 d . . . . .
C7 C 0.6643(3) 0.4054(5) 0.45419(15) 0.0159(8) Uani 1 1 d . . . . .
H7 H 0.6057 0.3397 0.4330 0.019 Uiso 1 1 calc R U . . .
C9 C 0.7500 0.5000 0.3530(2) 0.0168(10) Uani 1 2 d S T P . .
C5 C 0.5853(3) 0.3186(5) 0.56022(16) 0.0162(8) Uani 1 1 d . . . . .
C3 C 0.4240(3) 0.1332(5) 0.58680(17) 0.0198(8) Uani 1 1 d . . . . .
H3 H 0.3592 0.0608 0.5754 0.024 Uiso 1 1 calc R U . . .
C4 C 0.4920(3) 0.2146(5) 0.54236(16) 0.0175(8) Uani 1 1 d . . . . .
H4 H 0.4744 0.1988 0.4999 0.021 Uiso 1 1 calc R U . . .
C8 C 0.7500 0.5000 0.4213(2) 0.0161(11) Uani 1 2 d S T P . .
C10 C 0.6670(3) 0.4053(5) 0.31957(16) 0.0219(9) Uani 1 1 d . . . . .
H10 H 0.6086 0.3382 0.3403 0.026 Uiso 1 1 calc R U . . .
C11 C 0.6699(3) 0.4090(5) 0.25608(16) 0.0228(9) Uani 1 1 d . . . . .
H11 H 0.6121 0.3436 0.2342 0.027 Uiso 1 1 calc R U . . .
C2 C 0.4521(3) 0.1591(5) 0.64838(17) 0.0207(8) Uani 1 1 d . . . . .
H2 H 0.4071 0.1046 0.6799 0.025 Uiso 1 1 calc R U . . .
C1 C 0.5463(3) 0.2653(5) 0.66287(16) 0.0196(8) Uani 1 1 d . . . . .
H1 H 0.5652 0.2828 0.7051 0.024 Uiso 1 1 calc R U . . .

loop_
_atom_site_aniso_label
_atom_site_aniso_U_11
_atom_site_aniso_U_22
_atom_site_aniso_U_33
_atom_site_aniso_U_23
_atom_site_aniso_U_13
_atom_site_aniso_U_12
Co1 0.0094(3) 0.0264(4) 0.0096(3) 0.000 0.000 -0.0016(3)
Cl1 0.0129(4) 0.0247(5) 0.0171(4) 0.0013(3) -0.0003(3) 0.0003(4)
O2 0.022(2) 0.035(3) 0.0235(19) 0.000 0.000 -0.0049(19)
N3 0.009(2) 0.021(2) 0.0144(19) 0.000 0.000 0.0061(18)
O1 0.039(3) 0.040(3) 0.030(2) 0.000 0.000 -0.009(2)
N1 0.0107(14) 0.0296(18) 0.0126(13) 0.0001(13) 0.0002(12) 0.0041(14)
N2 0.010(2) 0.023(2) 0.0148(19) 0.000 0.000 -0.0030(18)
C6 0.0082(17) 0.0194(19) 0.0162(16) 0.0004(14) -0.0002(13) 0.0021(15)
C7 0.0121(17) 0.021(2) 0.0145(16) -0.0005(14) -0.0011(13) 0.0016(15)
C9 0.011(2) 0.025(3) 0.014(2) 0.000 0.000 0.006(2)
C5 0.0103(17) 0.0220(19) 0.0165(17) 0.0030(15) 0.0012(13) 0.0024(15)
C3 0.0093(17) 0.026(2) 0.0246(18) 0.0005(16) -0.0002(14) -0.0006(15)
C4 0.0114(17) 0.023(2) 0.0179(16) 0.0007(15) -0.0005(14) 0.0017(15)
C8 0.009(2) 0.024(3) 0.015(2) 0.000 0.000 0.002(2)
C10 0.0141(19) 0.035(2) 0.0170(17) -0.0004(16) 0.0017(14) -0.0088(18)
C11 0.0153(19) 0.037(2) 0.0161(17) -0.0025(16) 0.0004(14) -0.0065(19)
C2 0.0173(19) 0.024(2) 0.0210(18) 0.0046(16) 0.0046(15) 0.0016(16)
C1 0.0136(18) 0.028(2) 0.0171(17) 0.0014(16) 0.0006(14) 0.0019(17)

loop_
_atom_type_symbol
_atom_type_description
_atom_type_scat_dispersion_real
_atom_type_scat_dispersion_imag
_atom_type_scat_source
C C 0.0033 0.0016 'International Tables Vol C Tables 4.2.6.8 and 6.1.1.4'
H H 0.0000 0.0000 'International Tables Vol C Tables 4.2.6.8 and 6.1.1.4'
Cl Cl 0.1484 0.1585 'International Tables Vol C Tables 4.2.6.8 and 6.1.1.4'
Co Co 0.3494 0.9721 'International Tables Vol C Tables 4.2.6.8 and 6.1.1.4'
N N 0.0061 0.0033 'International Tables Vol C Tables 4.2.6.8 and 6.1.1.4'
O O 0.0106 0.0060 'International Tables Vol C Tables 4.2.6.8 and 6.1.1.4'

loop_
_geom_angle_atom_site_label_1
_geom_angle_atom_site_label_2
_geom_angle_atom_site_label_3
_geom_angle
_geom_angle_site_symmetry_1
_geom_angle_site_symmetry_3
_geom_angle_publ_flag
Cl1 Co1 Cl1 170.36(4) 2_665 . ?
N3 Co1 Cl1 94.82(2) 7_566 . ?
N3 Co1 Cl1 94.82(2) 7_566 2_665 ?
N3 Co1 N1 97.94(8) 7_566 2_665 ?
N3 Co1 N1 97.94(8) 7_566 . ?
N1 Co1 Cl1 87.99(9) 2_665 . ?
N1 Co1 Cl1 90.68(9) . . ?
N1 Co1 Cl1 90.68(9) 2_665 2_665 ?
N1 Co1 Cl1 88.00(9) . 2_665 ?
N1 Co1 N1 164.13(16) . 2_665 ?
N2 Co1 Cl1 85.18(2) . . ?
N2 Co1 Cl1 85.18(2) . 2_665 ?
N2 Co1 N3 180.0 . 7_566 ?
N2 Co1 N1 82.06(8) . 2_665 ?
N2 Co1 N1 82.06(8) . . ?
H2A O2 H2B 104.5 . . ?
C11 N3 Co1 121.7(2) . 7_565 ?
C11 N3 Co1 121.7(2) 2_665 7_565 ?
C11 N3 C11 116.6(4) 2_665 . ?
H1A O1 H1B 104.5 . . ?
C5 N1 Co1 113.4(2) . . ?
C1 N1 Co1 128.3(2) . . ?
C1 N1 C5 118.3(3) . . ?
C6 N2 Co1 118.9(2) . . ?
C6 N2 Co1 118.9(2) 2_665 . ?
C6 N2 C6 122.3(4) . 2_665 ?
N2 C6 C7 120.3(3) . . ?
N2 C6 C5 112.3(3) . . ?
C7 C6 C5 127.4(3) . . ?
C6 C7 H7 120.4 . . ?
C6 C7 C8 119.2(3) . . ?
C8 C7 H7 120.4 . . ?
C10 C9 C8 121.5(2) . . ?
C10 C9 C8 121.5(2) 2_665 . ?
C10 C9 C10 117.0(5) 2_665 . ?
N1 C5 C6 113.4(3) . . ?
N1 C5 C4 121.8(3) . . ?
C4 C5 C6 124.8(3) . . ?
C4 C3 H3 120.6 . . ?
C4 C3 C2 118.8(4) . . ?
C2 C3 H3 120.6 . . ?
C5 C4 C3 119.3(3) . . ?
C5 C4 H4 120.3 . . ?
C3 C4 H4 120.3 . . ?
C7 C8 C7 118.7(4) . 2_665 ?
C7 C8 C9 120.6(2) . . ?
C7 C8 C9 120.6(2) 2_665 . ?
C9 C10 H10 120.1 . . ?
C11 C10 C9 119.7(4) . . ?
C11 C10 H10 120.1 . . ?
N3 C11 C10 123.5(4) . . ?
N3 C11 H11 118.2 . . ?
C10 C11 H11 118.2 . . ?
C3 C2 H2 120.6 . . ?
C1 C2 C3 118.8(3) . . ?
C1 C2 H2 120.6 . . ?
N1 C1 C2 123.0(3) . . ?
N1 C1 H1 118.5 . . ?
C2 C1 H1 118.5 . . ?

loop_
_geom_bond_atom_site_label_1
_geom_bond_atom_site_label_2
_geom_bond_distance
_geom_bond_site_symmetry_2
_geom_bond_publ_flag
Co1 Cl1 2.6232(9) . ?
Co1 Cl1 2.6232(9) 2_665 ?
Co1 N3 1.967(4) 7_566 ?
Co1 N1 1.976(3) . ?
Co1 N1 1.976(3) 2_665 ?
Co1 N2 1.856(4) . ?
O2 H2A 0.8501 . ?
O2 H2B 0.8501 . ?
N3 Co1 1.967(4) 7_565 ?
N3 C11 1.342(4) . ?
N3 C11 1.342(4) 2_665 ?
O1 H1A 0.8500 . ?
O1 H1B 0.8500 . ?
N1 C5 1.357(4) . ?
N1 C1 1.332(5) . ?
N2 C6 1.340(4) . ?
N2 C6 1.340(4) 2_665 ?
C6 C7 1.381(5) . ?
C6 C5 1.471(5) . ?
C7 H7 0.9500 . ?
C7 C8 1.404(4) . ?
C9 C8 1.482(6) . ?
C9 C10 1.390(4) 2_665 ?
C9 C10 1.390(4) . ?
C5 C4 1.377(5) . ?
C3 H3 0.9500 . ?
C3 C4 1.382(5) . ?
C3 C2 1.388(5) . ?
C4 H4 0.9500 . ?
C8 C7 1.404(4) 2_665 ?
C10 H10 0.9500 . ?
C10 C11 1.380(5) . ?
C11 H11 0.9500 . ?
C2 H2 0.9500 . ?
C2 C1 1.374(5) . ?
C1 H1 0.9500 . ?

loop_
_geom_torsion_atom_site_label_1
_geom_torsion_atom_site_label_2
_geom_torsion_atom_site_label_3
_geom_torsion_atom_site_label_4
_geom_torsion
_geom_torsion_site_symmetry_1
_geom_torsion_site_symmetry_2
_geom_torsion_site_symmetry_3
_geom_torsion_site_symmetry_4
_geom_torsion_publ_flag
Co1 N3 C11 C10 179.9(3) 7_565 . . . ?
Co1 N1 C5 C6 1.2(4) . . . . ?
Co1 N1 C5 C4 -179.8(3) . . . . ?
Co1 N1 C1 C2 -179.9(3) . . . . ?
Co1 N2 C6 C7 -179.5(2) . . . . ?
Co1 N2 C6 C5 -0.7(3) . . . . ?
Cl1 Co1 N2 C6 89.72(17) . . . 2_665 ?
Cl1 Co1 N2 C6 -90.28(17) 2_665 . . 2_665 ?
Cl1 Co1 N2 C6 89.72(17) 2_665 . . . ?
Cl1 Co1 N2 C6 -90.28(17) . . . . ?
N1 Co1 N2 C6 -178.9(2) 2_665 . . . ?
N1 Co1 N2 C6 1.1(2) 2_665 . . 2_665 ?
N1 Co1 N2 C6 1.1(2) . . . . ?
N1 Co1 N2 C6 -178.9(2) . . . 2_665 ?
N1 C5 C4 C3 -0.4(6) . . . . ?
N2 C6 C7 C8 -0.9(5) . . . . ?
N2 C6 C5 N1 -0.4(4) . . . . ?
N2 C6 C5 C4 -179.3(3) . . . . ?
C6 N2 C6 C7 0.5(2) 2_665 . . . ?
C6 N2 C6 C5 179.3(3) 2_665 . . . ?
C6 C7 C8 C7 0.5(2) . . . 2_665 ?
C6 C7 C8 C9 -179.5(2) . . . . ?
C6 C5 C4 C3 178.4(3) . . . . ?
C7 C6 C5 N1 178.3(3) . . . . ?
C7 C6 C5 C4 -0.6(6) . . . . ?
C9 C10 C11 N3 0.3(6) . . . . ?
C5 N1 C1 C2 -0.3(6) . . . . ?
C5 C6 C7 C8 -179.6(3) . . . . ?
C3 C2 C1 N1 -0.1(6) . . . . ?
C4 C3 C2 C1 0.2(6) . . . . ?
C8 C9 C10 C11 179.9(3) . . . . ?
C10 C9 C8 C7 -0.9(3) . . . . ?
C10 C9 C8 C7 -1.0(3) 2_665 . . 2_665 ?
C10 C9 C8 C7 179.0(3) . . . 2_665 ?
C10 C9 C8 C7 179.0(3) 2_665 . . . ?
C10 C9 C10 C11 -0.1(3) 2_665 . . . ?
C11 N3 C11 C10 -0.1(3) 2_665 . . . ?
C2 C3 C4 C5 0.0(6) . . . . ?
C1 N1 C5 C6 -178.4(3) . . . . ?
C1 N1 C5 C4 0.5(5) . . . . ?
